data_4075055
loop_
_publ_author_name
'Mansfield, Natalie E.'
'Coles, Martyn P.'
'Avent, Anthony G.'
'Hitchcock, Peter B.'

_publ_section_title
;
 Coordination Chemistry of Isomeric Mixtures of Linked
 Di(phosphaguanidine) Compounds:&#x00A0; A Spectroscopic and
 Crystallographic Study
;
_journal_issue 10
_journal_name_full Organometallics
_journal_page_first 2470
_journal_paper_doi 10.1021/om060014z
_journal_volume 25
_journal_year 2006
_chemical_compound_source 'synthesis as described'
_chemical_formula_moiety 'C28 H44 N4 P2'
_chemical_formula_sum 'C28 H44 N4 P2'
_chemical_formula_weight 498.61
_chemical_name_common '[{-CH2PPhC(NiPr)(NHiPr)}2]'
_chemical_name_systematic
;
 ?
;
_space_group_IT_number 2
_symmetry_cell_setting triclinic
_symmetry_Int_Tables_number 2
_symmetry_space_group_name_Hall '-P 1'
_symmetry_space_group_name_H-M 'P -1'
_atom_sites_solution_hydrogens geom
_atom_sites_solution_primary direct
_atom_sites_solution_secondary difmap
_audit_conform_dict_location ftp://ftp.iucr.org/pub/cif_core.dic
_audit_conform_dict_name cif_core.dic
_audit_conform_dict_version 2.2
_audit_creation_date 2002-09-17T14:53:04-00:00
_audit_creation_method 'WinGX routine CIF_UPDATE'
_cell_angle_alpha 83.491(3)
_cell_angle_beta 90.327(3)
_cell_angle_gamma 63.088(3)
_cell_formula_units_Z 2
_cell_length_a 11.5200(7)
_cell_length_b 11.9380(7)
_cell_length_c 12.5195(10)
_cell_measurement_reflns_used 64374
_cell_measurement_temperature 173(2)
_cell_measurement_theta_max 25.028
_cell_measurement_theta_min 3.705
_cell_measurement_wavelength 0.71073
_cell_volume 1522.23(18)
_computing_cell_refinement 'HKL Scalepack (Otwinowski & Minor 1997)'
_computing_data_collection 'Collect (Nonius BV, 1997-2000)'
_computing_data_reduction 'HKL Denzo and Scalepack (Otwinowski & Minor 1997)'
_computing_molecular_graphics 'Ortep-3 for Windows (Farrugia, 1997)'
_computing_publication_material 'WinGX publication routines (Farrugia, 1999)'
_computing_structure_refinement 'SHELXL-97 (Sheldrick, 1997)'
_computing_structure_solution 'SHELXS-97 (Sheldrick, 1997)'
_diffrn_ambient_temperature 173(2)
_diffrn_measured_fraction_theta_full 0.973
_diffrn_measured_fraction_theta_max 0.973
_diffrn_measurement_device '95mm CCD camera on \k-goniostat'
_diffrn_measurement_device_type KappaCCD
_diffrn_measurement_method CCD
_diffrn_radiation_monochromator graphite
_diffrn_radiation_probe x-ray
_diffrn_radiation_type MoK\a
_diffrn_radiation_wavelength 0.71073
_diffrn_reflns_av_R_equivalents 0.0608
_diffrn_reflns_av_unetI/netI 0.0696
_diffrn_reflns_limit_h_max 12
_diffrn_reflns_limit_h_min -13
_diffrn_reflns_limit_k_max 13
_diffrn_reflns_limit_k_min -14
_diffrn_reflns_limit_l_max 14
_diffrn_reflns_limit_l_min -14
_diffrn_reflns_number 14711
_diffrn_reflns_theta_full 25.05
_diffrn_reflns_theta_max 25.05
_diffrn_reflns_theta_min 3.73
_exptl_absorpt_coefficient_mu 0.164
_exptl_absorpt_correction_type none
_exptl_crystal_colour colourless
_exptl_crystal_density_diffrn 1.088
_exptl_crystal_density_method 'not measured'
_exptl_crystal_description prism
_exptl_crystal_F_000 540
_exptl_crystal_size_max 0.3
_exptl_crystal_size_mid 0.3
_exptl_crystal_size_min 0.2
_refine_diff_density_max 0.316
_refine_diff_density_min -0.436
_refine_diff_density_rms 0.05
_refine_ls_extinction_method none
_refine_ls_goodness_of_fit_ref 1.033
_refine_ls_hydrogen_treatment mixed
_refine_ls_matrix_type full
_refine_ls_number_parameters 315
_refine_ls_number_reflns 5248
_refine_ls_number_restraints 0
_refine_ls_restrained_S_all 1.033
_refine_ls_R_factor_all 0.0803
_refine_ls_R_factor_gt 0.0543
_refine_ls_shift/su_max 0
_refine_ls_shift/su_mean 0
_refine_ls_structure_factor_coef Fsqd
_refine_ls_weighting_details 'calc w=1/[\s^2^(Fo^2^)+(0.0381P)^2^+1.0597P] where P=(Fo^2^+2Fc^2^)/3'
_refine_ls_weighting_scheme calc
_refine_ls_wR_factor_gt 0.1149
_refine_ls_wR_factor_ref 0.1259
_reflns_number_gt 3962
_reflns_number_total 5248
_reflns_threshold_expression >2sigma(I)
_cod_data_source_file om060014zsi20060105_063055.cif
_cod_data_source_block (1a)-sep1302
_cod_original_sg_symbol_H-M P-1
_cod_database_code 4075055

loop_
_symmetry_equiv_pos_as_xyz
'x, y, z'
'-x, -y, -z'

loop_
_atom_site_label
_atom_site_type_symbol
_atom_site_fract_x
_atom_site_fract_y
_atom_site_fract_z
_atom_site_U_iso_or_equiv
_atom_site_adp_type
_atom_site_occupancy
_atom_site_symmetry_multiplicity
_atom_site_calc_flag
_atom_site_refinement_flags
_atom_site_disorder_assembly
_atom_site_disorder_group
P1 P 0.17538(6) 0.31464(6) 0.48083(5) 0.02697(18) Uani 1 1 d . . .
N1 N 0.4071(2) 0.31082(19) 0.41013(18) 0.0325(5) Uani 1 1 d . . .
N2 N 0.2234(2) 0.5020(2) 0.37116(19) 0.0325(5) Uani 1 1 d . . .
H2X H 0.143(3) 0.536(3) 0.355(3) 0.053(10) Uiso 1 1 d . . .
C1 C 0.2829(2) 0.3756(2) 0.41172(19) 0.0275(6) Uani 1 1 d . . .
C2 C 0.4724(2) 0.1778(2) 0.4594(2) 0.0330(6) Uani 1 1 d . . .
H2 H 0.4051 0.1478 0.4739 0.04 Uiso 1 1 calc R . .
C3 C 0.5639(3) 0.0998(3) 0.3793(3) 0.0523(8) Uani 1 1 d . . .
H3C H 0.6303 0.1285 0.3647 0.078 Uiso 1 1 calc R . .
H3B H 0.5139 0.1104 0.312 0.078 Uiso 1 1 calc R . .
H3A H 0.6065 0.0101 0.4096 0.078 Uiso 1 1 calc R . .
C4 C 0.5453(3) 0.1645(3) 0.5640(3) 0.0538(8) Uani 1 1 d . . .
H4C H 0.5878 0.0754 0.5958 0.081 Uiso 1 1 calc R . .
H4B H 0.4841 0.2157 0.6137 0.081 Uiso 1 1 calc R . .
H4A H 0.6115 0.1937 0.5505 0.081 Uiso 1 1 calc R . .
C5 C 0.2956(3) 0.5664(2) 0.3228(2) 0.0388(7) Uani 1 1 d . . .
H5 H 0.382 0.5313 0.364 0.047 Uiso 1 1 calc R . .
C6 C 0.2209(3) 0.7059(3) 0.3342(3) 0.0536(8) Uani 1 1 d . . .
H6C H 0.271 0.7495 0.3063 0.08 Uiso 1 1 calc R . .
H6B H 0.207 0.716 0.4104 0.08 Uiso 1 1 calc R . .
H6A H 0.1364 0.7423 0.2933 0.08 Uiso 1 1 calc R . .
C7 C 0.3197(4) 0.5450(3) 0.2063(3) 0.0667(10) Uani 1 1 d . . .
H7C H 0.236 0.5799 0.1643 0.1 Uiso 1 1 calc R . .
H7B H 0.3681 0.4539 0.2021 0.1 Uiso 1 1 calc R . .
H7A H 0.3707 0.5872 0.1772 0.1 Uiso 1 1 calc R . .
C8 C 0.0110(2) 0.4516(2) 0.4609(2) 0.0296(6) Uani 1 1 d . . .
H8B H -0.0015 0.4942 0.3861 0.036 Uiso 1 1 calc R . .
H8A H -0.0553 0.4207 0.4704 0.036 Uiso 1 1 calc R . .
C9 C 0.1596(2) 0.2183(2) 0.3827(2) 0.0286(6) Uani 1 1 d . . .
C10 C 0.1054(3) 0.1384(3) 0.4171(2) 0.0400(7) Uani 1 1 d . . .
H10 H 0.0774 0.1367 0.4883 0.048 Uiso 1 1 calc R . .
C11 C 0.0918(3) 0.0612(3) 0.3485(3) 0.0496(8) Uani 1 1 d . . .
H11 H 0.0536 0.0078 0.3724 0.059 Uiso 1 1 calc R . .
C12 C 0.1335(3) 0.0617(3) 0.2460(3) 0.0482(8) Uani 1 1 d . . .
H12 H 0.125 0.0079 0.1995 0.058 Uiso 1 1 calc R . .
C13 C 0.1877(3) 0.1399(3) 0.2105(2) 0.0417(7) Uani 1 1 d . . .
H13 H 0.2168 0.14 0.1396 0.05 Uiso 1 1 calc R . .
C14 C 0.1996(2) 0.2186(2) 0.2785(2) 0.0336(6) Uani 1 1 d . . .
H14 H 0.2358 0.2734 0.2533 0.04 Uiso 1 1 calc R . .
P1B P 0.08547(6) 0.45134(6) -0.15812(5) 0.02828(19) Uani 1 1 d . A 1
N1B N 0.2184(2) 0.1887(2) -0.08918(18) 0.0357(5) Uani 1 1 d . A 1
N2B N 0.3202(2) 0.3044(2) -0.04139(18) 0.0349(5) Uani 1 1 d . A 1
H2Y H 0.325(3) 0.376(3) -0.063(3) 0.068(11) Uiso 1 1 d . B 1
C1B C 0.2183(2) 0.2959(2) -0.0921(2) 0.0309(6) Uani 1 1 d . A 1
C2B C 0.1118(3) 0.1763(3) -0.1412(2) 0.0384(7) Uani 1 1 d . A 1
H2B H 0.0415 0.2624 -0.1698 0.046 Uiso 1 1 calc R A 1
C3B C 0.0568(4) 0.1122(3) -0.0596(3) 0.0626(10) Uani 1 1 d . A 1
H3B3 H -0.0144 0.1034 -0.0946 0.094 Uiso 1 1 calc R A 1
H3B2 H 0.0236 0.1636 -0.0006 0.094 Uiso 1 1 calc R A 1
H3B1 H 0.1258 0.0282 -0.0308 0.094 Uiso 1 1 calc R A 1
C4B C 0.1642(3) 0.0994(3) -0.2337(2) 0.0538(8) Uani 1 1 d . A 1
H4B3 H 0.2338 0.0154 -0.2059 0.081 Uiso 1 1 calc R A 1
H4B2 H 0.1989 0.1427 -0.2853 0.081 Uiso 1 1 calc R A 1
H4B1 H 0.0936 0.0904 -0.2697 0.081 Uiso 1 1 calc R A 1
C5B C 0.4468(3) 0.1938(3) -0.0113(2) 0.0434(7) Uani 1 1 d . A 1
H5B H 0.431 0.1249 0.0285 0.052 Uiso 1 1 calc R A 1
C6B C 0.5211(3) 0.1448(3) -0.1085(3) 0.0628(10) Uani 1 1 d . A 1
H6B3 H 0.5385 0.2107 -0.148 0.094 Uiso 1 1 calc R A 1
H6B2 H 0.4691 0.122 -0.1556 0.094 Uiso 1 1 calc R A 1
H6B1 H 0.6038 0.0698 -0.0851 0.094 Uiso 1 1 calc R A 1
C7B C 0.5234(3) 0.2304(4) 0.0643(3) 0.0751(11) Uani 1 1 d . A 1
H7B3 H 0.6061 0.1561 0.0892 0.113 Uiso 1 1 calc R A 1
H7B2 H 0.4725 0.2619 0.1264 0.113 Uiso 1 1 calc R A 1
H7B1 H 0.5411 0.2969 0.0262 0.113 Uiso 1 1 calc R A 1
C8B C 0.0318(3) 0.5316(2) -0.0368(2) 0.0324(6) Uani 1 1 d . . 1
H8B2 H 0.108 0.5289 0.0027 0.039 Uiso 1 1 calc R . 1
H8B1 H -0.0311 0.6216 -0.0585 0.039 Uiso 1 1 calc R . 1
C9B C 0.1864(2) 0.5206(2) -0.2186(2) 0.0288(6) Uani 1 1 d . A 1
C10B C 0.1778(3) 0.6359(3) -0.1992(2) 0.0416(7) Uani 1 1 d . A 1
H10B H 0.1198 0.6817 -0.1484 0.05 Uiso 1 1 calc R A 1
C11B C 0.2522(3) 0.6856(3) -0.2526(3) 0.0519(9) Uani 1 1 d . A 1
H11B H 0.2457 0.7644 -0.2375 0.062 Uiso 1 1 calc R A 1
C12B C 0.3357(3) 0.6216(3) -0.3276(3) 0.0463(8) Uani 1 1 d . A 1
H12B H 0.3868 0.6559 -0.3641 0.056 Uiso 1 1 calc R A 1
C13B C 0.3445(3) 0.5075(3) -0.3493(2) 0.0412(7) Uani 1 1 d . A 1
H13B H 0.4014 0.4629 -0.4012 0.049 Uiso 1 1 calc R A 1
C14B C 0.2702(3) 0.4580(3) -0.2953(2) 0.0345(6) Uani 1 1 d . A 1
H14B H 0.2765 0.3795 -0.311 0.041 Uiso 1 1 calc R A 1

loop_
_atom_site_aniso_label
_atom_site_aniso_U_11
_atom_site_aniso_U_22
_atom_site_aniso_U_33
_atom_site_aniso_U_23
_atom_site_aniso_U_13
_atom_site_aniso_U_12
P1 0.0286(4) 0.0302(4) 0.0281(4) -0.0091(3) 0.0077(3) -0.0173(3)
N1 0.0272(12) 0.0258(11) 0.0450(13) -0.0032(10) 0.0070(10) -0.0129(10)
N2 0.0270(13) 0.0258(12) 0.0469(14) -0.0045(10) 0.0085(11) -0.0141(10)
C1 0.0310(14) 0.0276(14) 0.0291(13) -0.0093(11) 0.0062(11) -0.0168(12)
C2 0.0276(14) 0.0266(14) 0.0448(16) -0.0008(12) 0.0076(13) -0.0131(12)
C3 0.058(2) 0.0312(16) 0.062(2) -0.0080(15) 0.0244(17) -0.0149(15)
C4 0.0497(19) 0.0446(18) 0.060(2) -0.0039(16) -0.0055(16) -0.0159(16)
C5 0.0351(15) 0.0317(15) 0.0550(18) 0.0000(13) 0.0061(14) -0.0210(13)
C6 0.055(2) 0.0313(16) 0.077(2) -0.0015(16) -0.0048(18) -0.0231(15)
C7 0.085(3) 0.067(2) 0.063(2) -0.0089(18) 0.031(2) -0.047(2)
C8 0.0291(14) 0.0369(15) 0.0302(13) -0.0128(12) 0.0086(11) -0.0195(12)
C9 0.0267(13) 0.0284(14) 0.0337(14) -0.0088(11) 0.0046(12) -0.0140(11)
C10 0.0461(17) 0.0389(16) 0.0440(17) -0.0091(13) 0.0088(14) -0.0263(14)
C11 0.062(2) 0.0419(17) 0.061(2) -0.0077(15) -0.0016(17) -0.0368(16)
C12 0.058(2) 0.0359(16) 0.0522(19) -0.0165(14) -0.0062(16) -0.0205(15)
C13 0.0434(17) 0.0392(16) 0.0382(16) -0.0151(13) 0.0042(14) -0.0129(14)
C14 0.0335(15) 0.0338(15) 0.0358(15) -0.0100(12) 0.0057(12) -0.0161(12)
P1B 0.0283(4) 0.0309(4) 0.0284(4) -0.0039(3) 0.0069(3) -0.0157(3)
N1B 0.0373(13) 0.0324(13) 0.0415(13) -0.0063(10) 0.0074(11) -0.0192(11)
N2B 0.0311(13) 0.0288(13) 0.0431(14) -0.0019(11) -0.0016(11) -0.0129(11)
C1B 0.0352(15) 0.0335(15) 0.0285(14) -0.0084(11) 0.0112(12) -0.0184(12)
C2B 0.0435(17) 0.0323(15) 0.0459(17) -0.0086(13) 0.0062(14) -0.0222(13)
C3B 0.083(3) 0.092(3) 0.052(2) -0.0169(19) 0.0157(19) -0.073(2)
C4B 0.061(2) 0.055(2) 0.0460(18) -0.0138(16) 0.0033(16) -0.0252(17)
C5B 0.0329(16) 0.0352(16) 0.0538(18) 0.0011(14) -0.0012(14) -0.0098(13)
C6B 0.0459(19) 0.058(2) 0.078(3) -0.0184(19) 0.0153(19) -0.0162(17)
C7B 0.051(2) 0.074(3) 0.078(3) -0.009(2) -0.028(2) -0.0096(19)
C8B 0.0330(15) 0.0309(14) 0.0327(14) -0.0039(12) 0.0113(12) -0.0140(12)
C9B 0.0276(14) 0.0328(14) 0.0289(14) -0.0015(11) 0.0036(11) -0.0169(12)
C10B 0.0417(17) 0.0378(16) 0.0506(18) -0.0106(14) 0.0198(15) -0.0216(14)
C11B 0.057(2) 0.0359(17) 0.075(2) -0.0134(16) 0.0254(18) -0.0302(16)
C12B 0.0412(17) 0.0458(18) 0.058(2) -0.0015(15) 0.0158(15) -0.0264(15)
C13B 0.0395(16) 0.0540(18) 0.0394(16) -0.0118(14) 0.0169(14) -0.0280(15)
C14B 0.0351(15) 0.0422(16) 0.0350(15) -0.0104(13) 0.0065(12) -0.0240(13)

loop_
_atom_type_symbol
_atom_type_description
_atom_type_scat_dispersion_real
_atom_type_scat_dispersion_imag
_atom_type_scat_source
C C 0.0033 0.0016 'International Tables Vol C Tables 4.2.6.8 and 6.1.1.4'
H H 0 0 'International Tables Vol C Tables 4.2.6.8 and 6.1.1.4'
N N 0.0061 0.0033 'International Tables Vol C Tables 4.2.6.8 and 6.1.1.4'
P P 0.1023 0.0942 'International Tables Vol C Tables 4.2.6.8 and 6.1.1.4'

loop_
_geom_angle_atom_site_label_1
_geom_angle_atom_site_label_2
_geom_angle_atom_site_label_3
_geom_angle
_geom_angle_site_symmetry_1
C9 P1 C8 99.94(11) .
C9 P1 C1 101.49(11) .
C8 P1 C1 103.97(11) .
C1 N1 C2 120.1(2) .
C1 N2 C5 122.5(2) .
N1 C1 N2 119.8(2) .
N1 C1 P1 124.09(19) .
N2 C1 P1 115.77(18) .
N1 C2 C4 110.6(2) .
N1 C2 C3 108.1(2) .
C4 C2 C3 111.3(2) .
N2 C5 C6 108.5(2) .
N2 C5 C7 111.7(2) .
C6 C5 C7 111.8(3) .
C8 C8 P1 112.9(2) 2_566
C14 C9 C10 118.3(2) .
C14 C9 P1 124.68(19) .
C10 C9 P1 116.97(19) .
C11 C10 C9 120.6(3) .
C12 C11 C10 120.1(3) .
C11 C12 C13 120.2(3) .
C12 C13 C14 119.7(3) .
C13 C14 C9 121.0(2) .
C9B P1B C8B 102.90(11) .
C9B P1B C1B 99.13(11) .
C8B P1B C1B 98.72(11) .
C1B N1B C2B 121.4(2) .
C1B N2B C5B 122.4(2) .
N1B C1B N2B 119.9(2) .
N1B C1B P1B 125.5(2) .
N2B C1B P1B 114.66(18) .
N1B C2B C4B 108.4(2) .
N1B C2B C3B 109.5(2) .
C4B C2B C3B 111.0(2) .
N2B C5B C6B 112.0(3) .
N2B C5B C7B 108.2(2) .
C6B C5B C7B 111.5(3) .
C8B C8B P1B 110.9(2) 2_565
C10B C9B C14B 117.7(2) .
C10B C9B P1B 124.38(19) .
C14B C9B P1B 117.74(19) .
C11B C10B C9B 121.1(2) .
C12B C11B C10B 120.4(3) .
C11B C12B C13B 119.5(3) .
C12B C13B C14B 119.8(2) .
C13B C14B C9B 121.5(2) .

loop_
_geom_bond_atom_site_label_1
_geom_bond_atom_site_label_2
_geom_bond_distance
_geom_bond_site_symmetry_2
P1 C9 1.836(2) .
P1 C8 1.850(2) .
P1 C1 1.870(2) .
N1 C1 1.283(3) .
N1 C2 1.469(3) .
N2 C1 1.375(3) .
N2 C5 1.459(3) .
C2 C4 1.505(4) .
C2 C3 1.523(4) .
C5 C6 1.514(4) .
C5 C7 1.514(4) .
C8 C8 1.534(4) 2_566
C9 C14 1.387(3) .
C9 C10 1.392(3) .
C10 C11 1.386(4) .
C11 C12 1.373(4) .
C12 C13 1.377(4) .
C13 C14 1.386(4) .
P1B C9B 1.829(2) .
P1B C8B 1.848(2) .
P1B C1B 1.880(3) .
N1B C1B 1.276(3) .
N1B C2B 1.460(3) .
N2B C1B 1.380(3) .
N2B C5B 1.467(3) .
C2B C4B 1.515(4) .
C2B C3B 1.516(4) .
C5B C6B 1.509(4) .
C5B C7B 1.517(4) .
C8B C8B 1.519(5) 2_565
C9B C10B 1.384(3) .
C9B C14B 1.391(3) .
C10B C11B 1.382(4) .
C11B C12B 1.378(4) .
C12B C13B 1.379(4) .
C13B C14B 1.382(4) .
